data_2009763
loop_
_publ_author_name
'Hern\'andez-Quiroz, T.'
'Soriano-Garc\'ia, M.'
'Rodr\'iguez-Romero, A.'
'Valencia, C.'
'Hern\'andez, L.'
'Aguirre-Garc\'ia, F.'

_publ_section_title
;[2\a(2<i>S</i>,3<i>S</i>,4<i>R</i>,6<i>R</i>),3\b,5\a]-14-Hydroxy-19-oxo-3,2-[(tetrahydro-3,4-dihydroxy-6-methyl-2<i>H</i>-pyran-2,3-diyl)bis(oxy)]card-20(22)-enolide
 dihydrate (calactin), C~29~H~39~O~9~.2H~2~O, a cardenolide from <i>Asclepias
 linaria</i>
;
_journal_issue 6
_journal_name_full 'Acta Crystallographica Section C'
_journal_page_first 935
_journal_page_last 938
_journal_paper_doi 10.1107/S0108270193010790
_journal_volume 50
_journal_year 1994
_chemical_formula_moiety 'C29 H39 O9, 2H2 O1'
_chemical_formula_sum 'C29 H43 O11'
_chemical_formula_weight 567.6
_symmetry_cell_setting orthorhombic
_symmetry_space_group_name_Hall 'P 2 2ab'
_symmetry_space_group_name_H-M 'P 21 21 2'
_atom_type_scat_source IntTabIV
_cell_angle_alpha 90.
_cell_angle_beta 90.
_cell_angle_gamma 90.
_cell_formula_units_Z 8
_cell_length_a 29.868(7)
_cell_length_b 12.567(4)
_cell_length_c 14.705(5)
_cell_measurement_reflns_used 25
_cell_measurement_temperature 293
_cell_measurement_theta_max 18.1
_cell_measurement_theta_min 4.9
_cell_volume 5520(3)
_diffrn_measurement_device 'Nicolet P3/F'
_diffrn_measurement_method 2\q/\q
_diffrn_radiation_type CuK\a
_diffrn_radiation_wavelength 1.5418
_diffrn_reflns_av_R_equivalents 0.040
_diffrn_reflns_limit_h_max 31
_diffrn_reflns_limit_h_min 0
_diffrn_reflns_limit_k_max 13
_diffrn_reflns_limit_k_min 0
_diffrn_reflns_limit_l_max 15
_diffrn_reflns_limit_l_min 0
_diffrn_reflns_number 3962
_diffrn_reflns_theta_max 55
_diffrn_standards_decay_% <3
_diffrn_standards_interval_count 50
_diffrn_standards_number 2
_exptl_absorpt_coefficient_mu 0.825
_exptl_absorpt_correction_type none
_exptl_crystal_colour colourless
_exptl_crystal_density_diffrn 1.37
_exptl_crystal_description Needle-shaped
_exptl_crystal_size_max 0.64
_exptl_crystal_size_mid 0.4
_exptl_crystal_size_min 0.10
_refine_diff_density_max -0.27
_refine_diff_density_min 0.21
_refine_ls_extinction_coef '\c = 0.00024(12)(SHELXTL; Sheldrick, 1978)'
_refine_ls_extinction_method empirical
_refine_ls_goodness_of_fit_obs 1.21
_refine_ls_hydrogen_treatment refall
_refine_ls_number_parameters 734
_refine_ls_number_reflns 3262
_refine_ls_R_factor_obs 0.064
_refine_ls_shift/esd_max 0.28
_refine_ls_structure_factor_coef F
_refine_ls_weighting_details 'w = 1/[\s^2^(F~o~) + 0.0031(F~o~)^2^]'
_refine_ls_weighting_scheme calc
_refine_ls_wR_factor_obs 0.081
_reflns_number_observed 3262
_reflns_number_total 3942
_reflns_observed_criterion I>2.5\s(I)
_cod_data_source_file cd1053.cif
_cod_data_source_block cd1053_structure_1_of_1
_cod_depositor_comments
;
The following automatic conversions were performed:

'_refine_ls_weighting_scheme' value '1/[\s^2^(F~o~) +
0.0031(F~o~)^2^]' was changed to 'calc'. New tag
'_refine_ls_weighting_details' was created. The value of the new tag
was set to 'w = 1/[\s^2^(F~o~) + 0.0031(F~o~)^2^]'.

Automatic conversion script
Id: cif_fix_values 3143 2015-03-26 13:38:13Z robertas 
;
_cod_original_cell_volume 5519(3)
_cod_database_code 2009763

loop_
_atom_site_label
_atom_site_fract_x
_atom_site_fract_y
_atom_site_fract_z
_atom_site_U_iso_or_equiv
O(1) 1.0000 .5000 .7091(7) .133(4)
O(2) .9608(3) .3914(8) .5492(7) .136(5)
O(1A) .93790(10) .8072(3) .3419(3) .0540(10)
O(2A) 1.02200(10) .6990(5) .1113(3) .078(2)
O(3A) 1.0083(2) .6439(7) -.0273(3) .134(3)
O(4A) .66340(10) .7241(3) .7394(3) .0550(10)
O(5A) .68890(10) .8763(3) .6758(3) .0530(10)
O(6A) .66680(10) .7280(4) .5395(3) .0580(10)
O(7A) .6168(2) .8709(5) .5486(3) .0860(10)
O(8A) .5565(2) .7450(6) .6306(4) .103(2)
O(9A) .7458(3) .8916(8) .3332(6) .078(4)
O(9') .7747(5) .9777(12) .4025(10) .099(6)
C(1A) .7392(2) .7372(5) .4738(4) .046(2)
C(2A) .7047(2) .7955(5) .5294(3) .044(2)
C(3A) .7231(2) .8260(5) .6211(4) .044(2)
C(4A) .7619(2) .9003(5) .6094(4) .049(2)
C(5A) .7984(2) .8453(5) .5531(4) .043(2)
C(6A) .8416(2) .9105(5) .5459(4) .055(2)
C(7A) .8780(2) .8461(5) .4995(4) .054(2)
C(8A) .8637(2) .8006(4) .4070(4) .041(2)
C(9A) .8188(2) .7380(4) .4144(3) .035(2)
C(10A) .7813(2) .8053(4) .4595(4) .039(2)
C(11A) .8058(2) .6916(4) .3223(4) .043(2)
C(12A) .8437(2) .6229(5) .2831(4) .045(2)
C(13A) .8880(2) .6861(4) .2706(3) .040(2)
C(14A) .9015(2) .7365(4) .3627(4) .041(2)
C(15A) .9192(2) .6420(5) .4188(4) .052(2)
C(16A) .9466(2) .5786(5) .3501(4) .064(2)
C(17A) .9261(2) .5995(5) .2553(4) .048(2)
C(18A) .8833(2) .7647(5) .1937(4) .052(2)
C(19A) .7691(2) .8959(5) .3972(4) .058(2)
C(20A) .9600(2) .6280(5) .1828(4) .049(2)
C(21A) .9597(2) .6016(7) .0979(4) .075(3)
C(22A) .9977(2) .6457(7) .0519(4) .078(3)
C(23A) 1.0009(2) .6917(7) .1988(4) .077(3)
C(24A) .6275(2) .6512(5) .7547(4) .066(2)
C(25A) .6104(2) .6069(6) .6642(5) .082(3)
C(26A) .5965(2) .6948(7) .5997(5) .079(3)
C(27A) .6324(2) .7764(6) .5922(4) .066(2)
C(28A) .6509(2) .8113(5) .6859(4) .053(2)
C(29A) .6458(3) .5661(6) .8190(5) .101(4)
O(1B) .92480(10) .2945(3) .8536(2) .0520(10)
O(2B) 1.01390(10) .1956(4) .6324(3) .076(2)
O(3B) 1.0039(2) .1354(5) .4918(3) .091(2)
O(4B) .65890(10) .1916(3) 1.2670(2) .0530(10)
O(5B) .67240(10) .3383(3) 1.1850(3) .0600(10)
O(6B) .65800(10) .1690(3) 1.0637(2) .0520(10)
O(7B) .5952(2) .2806(4) 1.0694(3) .083(2)
O(8B) .55130(10) .1367(4) 1.1759(3) .078(2)
O(9B) .7186(3) .3727(8) .8707(7) .108(4)
O(9") .7530(8) .4432(18) .9086(16) .183(8)
C(1B) .7279(2) .1991(5) .9889(4) .050(2)
C(2B) .6915(2) .2496(5) 1.0460(4) .047(2)
C(3B) .7088(2) .2920(4) 1.1321(4) .049(2)
C(4B) .7445(2) .3757(5) 1.1163(4) .057(2)
C(5B) .7832(2) .3226(4) 1.0620(3) .043(2)
C(6B) .8241(2) .3930(5) 1.0524(4) .055(2)
C(7B) .8623(2) .3314(5) 1.0093(4) .052(2)
C(8B) .8500(2) .2820(4) .9174(4) .040(2)
C(9B) .8069(2) .2162(4) .9252(4) .041(2)
C(10B) .7674(2) .2769(4) .9704(3) .041(2)
C(11B) .7952(2) .1696(5) .8316(4) .048(2)
C(12B) .8337(2) .1031(4) .7943(4) .046(2)
C(13B) .8774(2) .1674(4) .7829(4) .042(2)
C(14B) .8890(2) .2207(4) .8745(4) .041(2)
C(15B) .9075(2) .1285(5) .9314(4) .052(2)
C(16B) .9350(2) .0621(5) .8651(4) .064(2)
C(17B) .9168(2) .0853(5) .7690(4) .049(2)
C(18B) .8725(2) .2447(4) .7036(4) .048(2)
C(19B) .7527(2) .3641(5) .9056(4) .060(2)
C(20B) .9512(2) .1152(5) .6996(4) .049(2)
C(21B) .9538(2) .0864(5) .6145(4) .055(2)
C(22B) .9915(2) .1366(6) .5707(4) .068(2)
C(23B) .9899(2) .1909(7) .7189(4) .078(3)
C(24B) .6301(2) .1061(4) 1.2939(4) .055(2)
C(25B) .6173(2) .0414(5) 1.2117(4) .059(2)
C(26B) .5942(2) .1062(5) 1.1418(4) .057(2)
C(27B) .6220(2) .2069(5) 1.1180(4) .059(2)
C(28B) .6398(2) .2624(5) 1.2046(4) .057(2)
C(29B) .6557(3) .0408(5) 1.3632(4) .078(3)
H(2) .9673(17) .430(4) .561(3) ?
H(1A) .9495(17) .828(4) .387(4) ?
H(7A) .589(2) .831(5) .535(4) ?
H(8AA) .559(2) .660(5) .667(4) ?
H(1AA) .7474 .6729 .5048 ?
H(1AB) .7265 .7198 .4156 ?
H(2A) .6964 .8600 .4989 ?
H(3A) .7330 .7627 .6516 ?
H(4AA) .7521 .9634 .5784 ?
H(4AB) .7737 .9191 .6680 ?
H(5A) .8062 .7827 .5870 ?
H(6AA) .8515 .9299 .6058 ?
H(6AB) .8359 .9737 .5111 ?
H(7AA) .9035 .8912 .4905 ?
H(7AB) .8860 .7879 .5386 ?
H(8A) .8580 .8590 .3666 ?
H(9A) .8230 .6788 .4547 ?
H(11A) .7795 .6486 .3294 ?
H(11B) .7997 .7488 .2809 ?
H(12A) .8490 .5646 .3238 ?
H(12B) .8344 .5959 .2250 ?
H(15A) .8950 .6001 .4422 ?
H(15B) .9376 .6661 .4682 ?
H(16A) .9773 .6016 .3514 ?
H(16B) .9452 .5040 .3642 ?
H(17A) .9136 .5355 .2305 ?
H(18A) .9084 .8124 .1938 ?
H(18B) .8561 .8047 .2015 ?
H(18C) .8822 .7271 .1369 ?
H(21A) .9371 .5585 .0696 ?
H(23A) 1.0203 .6567 .2415 ?
H(23B) .9934 .7612 .2211 ?
H(24A) .6018 .6841 .7822 ?
H(25A) .5851 .5617 .6756 ?
H(25B) .6339 .5661 .6362 ?
H(26A) .5912 .6635 .5411 ?
H(28A) .6270 .8494 .7151 ?
H(29A) .6213 .5266 .8446 ?
H(29B) .6624 .5997 .8670 ?
H(29C) .6651 .5187 .7861 ?
H(1B) .9408(17) .316(4) .896(4) ?
H(7B) .6110(17) .339(4) 1.054(4) ?
H(8BB) .5543(17) .189(4) 1.136(4) ?
H(1BA) .7391 .1377 1.0203 ?
H(1BB) .7152 .1775 .9317 ?
H(2B) .6791 .3088 1.0133 ?
H(3B) .7220 .2337 1.1647 ?
H(4BA) .7323 .4341 1.0822 ?
H(4BB) .7555 .4012 1.1736 ?
H(5B) .7927 .2630 1.0979 ?
H(6BA) .8169 .4531 1.0148 ?
H(6BB) .8332 .4174 1.1115 ?
H(7BA) .8871 .3789 1.0005 ?
H(7BB) .8709 .2753 1.0499 ?
H(8B) .8441 .3390 .8756 ?
H(9B) .8124 .1586 .9666 ?
H(11C) .7891 .2268 .7902 ?
H(11D) .7691 .1255 .8373 ?
H(12C) .8393 .0452 .8354 ?
H(12D) .8251 .0754 .7360 ?
H(15C) .8836 .0871 .9566 ?
H(15D) .9261 .1549 .9796 ?
H(16C) .9661 .0816 .8688 ?
H(16D) .9318 -.0122 .8789 ?
H(17B) .9058 .0213 .7413 ?
H(18D) .8455 .2852 .7110 ?
H(18E) .8711 .2055 .6476 ?
H(18F) .8977 .2920 .7022 ?
H(21B) .9335 .0382 .5852 ?
H(23C) 1.0088 .1635 .7662 ?
H(23D) .9790 .2599 .7361 ?
H(24B) .6027 .1315 1.3204 ?
H(25C) .5977 -.0151 1.2305 ?
H(25D) .6440 .0118 1.1856 ?
H(26B) .5908 .0649 1.0873 ?
H(28B) .6137 .2949 1.2307 ?
H(29D) .6842 .0208 1.3384 ?
H(29E) .6389 -.0221 1.3778 ?
H(29F) .6602 .0822 1.4173 ?

loop_
_geom_angle_atom_site_label_1
_geom_angle_atom_site_label_2
_geom_angle_atom_site_label_3
_geom_angle
_geom_angle_publ_flag
C(22A) O(2A) C(23A) 108.6(5) yes
C(24A) O(4A) C(28A) 112.9(4) yes
C(3A) O(5A) C(28A) 112.1(4) yes
C(2A) O(6A) C(27A) 112.1(5) yes
O(9') O(9A) C(19A) 36.5(7) yes
O(9A) O(9') C(19A) 41.9(7) yes
C(2A) C(1A) C(10A) 111.3(5) yes
O(6A) C(2A) C(1A) 108.1(5) yes
O(6A) C(2A) C(3A) 110.5(4) yes
C(1A) C(2A) C(3A) 111.2(4) yes
O(5A) C(3A) C(2A) 110.5(4) yes
O(5A) C(3A) C(4A) 109.8(5) yes
C(2A) C(3A) C(4A) 109.8(4) yes
C(3A) C(4A) C(5A) 109.3(5) yes
C(4A) C(5A) C(6A) 113.3(5) yes
C(4A) C(5A) C(10A) 113.0(4) yes
C(6A) C(5A) C(10A) 112.9(4) yes
C(5A) C(6A) C(7A) 110.4(5) yes
C(6A) C(7A) C(8A) 113.5(4) yes
C(7A) C(8A) C(9A) 111.3(4) yes
C(7A) C(8A) C(14A) 111.6(4) yes
C(9A) C(8A) C(14A) 113.5(4) yes
C(8A) C(9A) C(10A) 112.1(4) yes
C(8A) C(9A) C(11A) 110.5(4) yes
C(10A) C(9A) C(11A) 113.9(4) yes
C(1A) C(10A) C(5A) 109.2(4) yes
C(1A) C(10A) C(9A) 110.2(4) yes
C(5A) C(10A) C(9A) 108.6(4) yes
C(1A) C(10A) C(19A) 107.9(4) yes
C(5A) C(10A) C(19A) 112.0(5) yes
C(9A) C(10A) C(19A) 109.0(4) yes
C(9A) C(11A) C(12A) 111.2(4) yes
C(11A) C(12A) C(13A) 112.7(5) yes
C(12A) C(13A) C(14A) 109.1(4) yes
C(12A) C(13A) C(17A) 106.1(4) yes
C(14A) C(13A) C(17A) 102.6(4) yes
C(12A) C(13A) C(18A) 110.0(4) yes
C(14A) C(13A) C(18A) 114.3(5) yes
C(17A) C(13A) C(18A) 114.2(4) yes
O(1A) C(14A) C(8A) 108.9(4) yes
O(1A) C(14A) C(13A) 105.2(4) yes
C(8A) C(14A) C(13A) 113.3(4) yes
O(1A) C(14A) C(15A) 109.3(4) yes
C(8A) C(14A) C(15A) 115.6(4) yes
C(13A) C(14A) C(15A) 104.0(4) yes
C(14A) C(15A) C(16A) 103.5(5) yes
C(15A) C(16A) C(17A) 107.2(5) yes
C(13A) C(17A) C(16A) 105.8(4) yes
C(13A) C(17A) C(20A) 114.6(5) yes
C(16A) C(17A) C(20A) 114.3(4) yes
O(9A) C(19A) O(9') 101.5(10) yes
O(9A) C(19A) C(10A) 126.7(7) yes
O(9') C(19A) C(10A) 131.3(10) yes
C(17A) C(20A) C(21A) 128.0(5) yes
C(17A) C(20A) C(23A) 124.7(5) yes
C(21A) C(20A) C(23A) 107.3(5) yes
C(20A) C(21A) C(22A) 110.5(6) yes
O(2A) C(22A) O(3A) 120.3(7) yes
O(2A) C(22A) C(21A) 108.7(5) yes
O(3A) C(22A) C(21A) 130.9(7) yes
O(2A) C(23A) C(20A) 104.8(5) yes
O(4A) C(24A) C(25A) 110.2(5) yes
O(4A) C(24A) C(29A) 106.1(6) yes
C(25A) C(24A) C(29A) 113.7(6) yes
C(24A) C(25A) C(26A) 111.7(6) yes
O(8A) C(26A) C(25A) 110.7(6) yes
O(8A) C(26A) C(27A) 108.8(7) yes
C(25A) C(26A) C(27A) 110.6(6) yes
O(6A) C(27A) O(7A) 110.3(5) yes
O(6A) C(27A) C(26A) 105.4(6) yes
O(7A) C(27A) C(26A) 111.8(5) yes
O(6A) C(27A) C(28A) 110.3(4) yes
O(7A) C(27A) C(28A) 106.3(5) yes
C(26A) C(27A) C(28A) 112.8(5) yes
O(4A) C(28A) O(5A) 107.4(4) yes
O(4A) C(28A) C(27A) 111.9(5) yes
O(5A) C(28A) C(27A) 111.0(5) yes
C(22B) O(2B) C(23B) 108.7(5) yes
C(24B) O(4B) C(28B) 114.4(4) yes
C(3B) O(5B) C(28B) 111.0(4) yes
C(2B) O(6B) C(27B) 112.9(4) yes
O(9") O(9B) C(19B) 42.7(10) yes
O(9B) O(9") C(19B) 51.2(12) yes
C(2B) C(1B) C(10B) 112.1(5) yes
O(6B) C(2B) C(1B) 107.6(5) yes
O(6B) C(2B) C(3B) 110.0(4) yes
C(1B) C(2B) C(3B) 112.2(5) yes
O(5B) C(3B) C(2B) 110.0(5) yes
O(5B) C(3B) C(4B) 109.2(4) yes
C(2B) C(3B) C(4B) 111.5(5) yes
C(3B) C(4B) C(5B) 107.6(5) yes
C(4B) C(5B) C(6B) 113.3(5) yes
C(4B) C(5B) C(10B) 112.4(4) yes
C(6B) C(5B) C(10B) 112.6(4) yes
C(5B) C(6B) C(7B) 110.3(5) yes
C(6B) C(7B) C(8B) 113.4(5) yes
C(7B) C(8B) C(9B) 110.6(4) yes
C(7B) C(8B) C(14B) 112.7(4) yes
C(9B) C(8B) C14B) 113.4(4) yes
C(8B) C(9B) C(10B) 113.9(4) yes
C(8B) C(9B) C(11B) 109.2(4) yes
C(10B) C(9B) C(11B) 113.4(4) yes
C(1B) C(10B) C(5B) 108.4(4) yes
C(1B) C(10B) C(9B) 110.0(4) yes
C(5B) C(10B) C(9B) 108.9(4) yes
C(1B) C(10B) C(19B) 110.1(4) yes
C(5B) C(10B) C(19B) 111.7(4) yes
C(9B) C(10B) C(19B) 107.8(4) yes
C(9B) C(11B) C(12B) 111.1(4) yes
C(11B) C(12B) C(13B) 113.0(5) yes
C(12B) C(13B) C(14B) 108.8(4) yes
C(12B) C(13B) C(17B) 107.6(4) yes
C(14B) C(13B) C(17B) 103.2(4) yes
C(12B) C(13B) C(18B) 109.6(4) yes
C(14B) C(13B) C(18B) 114.4(4) yes
C(17B) C(13B) C(18B) 112.9(4) yes
O(1B) C(14B) C(8B) 109.0(4) yes
O(1B) C(14B) C(13B) 105.0(4) yes
C(8B) C(14B) C(13B) 114.0(4) yes
O(1B) C(14B) C(15B) 109.5(4) yes
C(8B) C(14B) C(15B) 115.4(4) yes
C(13B) C(14B) C(15B) 103.3(4) yes
C(14B) C(15B) C(16B) 105.0(5) yes
C(15B) C(16B) C(17B) 107.0(5) yes
C(13B) C(17B) C(16B) 105.6(4) yes
C(13B) C(17B) C(20B) 115.9(5) yes
C(16B) C(17B) C(20B) 115.5(5) yes
O(9B) C(19B) O(9") 86.1(15) yes
O(9B) C(19B) C(10B) 127.4(7) yes
O(9") C(19B) C(10B) 133.7(15) yes
C(17B) C(20B) C(21B) 128.8(5) yes
C(17B) C(20B) C(23B) 123.4(5) yes
C(21B) C(20B) C(23B) 107.8(5) yes
C(20B) C(21B) C(22B) 110.8(5) yes
O(2B) C(22B) O(3B) 119.8(6) yes
O(2B) C(22B) C(21B) 109.1(5) yes
O(3B) C(22B) C(21B) 131.1(6) yes
O(2B) C(23B) C(20B) 103.6(5) yes
O(4B) C(24B) C(25B) 109.6(5) yes
O(4B) C(24B) C(29B) 106.8(5) yes
C(25B) C(24B) C(29B) 112.0(5) yes
C(24B) C(25B) C(26B) 112.2(5) yes
O(8B) C(26B) C(25B) 108.7(5) yes
O(8B) C(26B) C(27B) 109.9(5) yes
C(25B) C(26B) C(27B) 110.7(5) yes
O(6B) C(27B) O(7B) 111.2(5) yes
O(6B) C(27B) C(26B) 105.0(5) yes
O(7B) C(27B) C(26B) 110.1(5) yes
O(6B) C(27B) C(28B) 110.7(5) yes
O(7B) C(27B) C(28B) 108.4(5) yes
C(26B) C(27B) C(28B) 111.5(5) yes
O(4B) C(28B) O(5B) 106.6(5) yes
O(4B) C(28B) C(27B) 113.2(5) yes
O(5B) C(28B) C(27B) 112.2(5) yes

loop_
_geom_bond_atom_site_label_1
_geom_bond_atom_site_label_2
_geom_bond_distance
_geom_bond_publ_flag
O(1A) C(14A) 1.438(6) yes
O(2A) C(22A) 1.318(8) yes
O(2A) C(23A) 1.434(7) yes
O(3A) C(22A) 1.207(7) yes
O(4A) C(24A) 1.430(8) yes
O(4A) C(28A) 1.400(7) yes
O(5A) C(3A) 1.447(6) yes
O(5A) C(28A) 1.406(7) yes
O(6A) C(2A) 1.422(7) yes
O(6A) C(27A) 1.424(7) yes
O(7A) C(27A) 1.428(9) yes
O(8A) C(26A) 1.424(9) yes
O(9A) O(9') 1.720(17) yes
O(9A) C(19A) 1.173(11) yes
O(9') C(19A) 1.044(17) yes
C(1A) C(2A) 1.506(7) yes
C(1A) C(10A) 1.536(7) yes
C(2A) C(3A) 1.506(7) yes
C(3A) C(4A) 1.498(8) yes
C(4A) C(5A) 1.532(8) yes
C(5A) C(6A) 1.533(8) yes
C(5A) C(10A) 1.552(7) yes
C(6A) C(7A) 1.516(8) yes
C(7A) C(8A) 1.536(8) yes
C(8A) C(9A) 1.560(7) yes
C(8A) C(14A) 1.532(7) yes
C(9A) C(10A) 1.551(7) yes
C(9A) C(11A) 1.525(7) yes
C(10A) C(19A) 1.506(8) yes
C(11A) C(12A) 1.534(7) yes
C(12A) C(13A) 1.556(7) yes
C(13A) C(14A) 1.549(7) yes
C(13A) C(17A) 1.590(8) yes
C(13A) C(18A) 1.508(8) yes
C(14A) C(15A) 1.539(8) yes
C(15A) C(16A) 1.525(9) yes
C(16A) C(17A) 1.546(8) yes
C(17A) C(20A) 1.512(8) yes
C(20A) C(21A) 1.291(9) yes
C(20A) C(23A) 1.481(9) yes
C(21A) C(22A) 1.434(9) yes
C(24A) C(25A) 1.531(10) yes
C(24A) C(29A) 1.529(10) yes
C(25A) C(26A) 1.515(11) yes
C(26A) C(27A) 1.487(10) yes
C(27A) C(28A) 1.548(9) yes
O(1B) C(14B) 1.447(6) yes
O(2B) C(22B) 1.349(8) yes
O(2B) C(23B) 1.462(8) yes
O(3B) C(22B) 1.218(8) yes
O(4B) C(24B) 1.433(7) yes
O(4B) C(28B) 1.399(7) yes
O(5B) C(3B) 1.458(7) yes
O(5B) C(28B) 1.393(7) yes
O(6B) C(2B) 1.447(7) yes
O(6B) C(27B) 1.422(7) yes
O(7B) C(27B) 1.417(8) yes
O(8B) C(26B) 1.427(7) yes
O(9B) O(9") 1.47(3) yes
O(9B) C(19B) 1.144(11) yes
O(9") C(19B) 1.00(2) yes
C(1B) C(2B) 1.513(8) yes
C(1B) C(10B) 1.557(8) yes
C(2B) C(3B) 1.469(8) yes
C(3B) C(4B) 1.517(8) yes
C(4B) C(5B) 1.555(8) yes
C(5B) C(6B) 1.516(8) yes
C(5B) C(10B) 1.537(7) yes
C(6B) C(7B) 1.517(8) yes
C(7B) C(8B) 1.531(8) yes
C(8B) C(9B) 1.536(7) yes
C(8B) C(14B) 1.532(7) yes
C(9B) C(10B) 1.555(7) yes
C(9B) C(11B) 1.536(8) yes
C(10B) C(19B) 1.516(8) yes
C(11B) C(12B) 1.525(8) yes
C(12B) C(13B) 1.544(7) yes
C(13B) C(14B) 1.544(7) yes
C(13B) C(17B) 1.578(8) yes
C(13B) C(18B) 1.524(8) yes
C(14B) C(15B) 1.532(8) yes
C(15B) C(16B) 1.524(8) yes
C(16B) C(17B) 1.543(8) yes
C(17B) C(20B) 1.496(8) yes
C(20B) C(21B) 1.305(9) yes
C(20B) C(23B) 1.523(9) yes
C(21B) C(22B) 1.441(9) yes
C(24B) C(25B) 1.506(8) yes
C(24B) C(29B) 1.516(9) yes
C(25B) C(26B) 1.483(9) yes
C(26B) C(27B) 1.554(9) yes
C(27B) C(28B) 1.546(9) yes
